data_2206887
loop_
_publ_author_name
'Nichol, Gary S.'
'Clegg, William'

_publ_section_title
;
 Malonamide: a tetragonal polymorph
;
_journal_coeditor_code BT6745
_journal_issue 10
_journal_name_full 'Acta Crystallographica Section E'
_journal_page_first o3424
_journal_page_last o3426
_journal_paper_doi 10.1107/S1600536805030539
_journal_volume 61
_journal_year 2005
_chemical_formula_iupac 'C3 H6 N2 O2'
_chemical_formula_moiety 'C3 H6 N2 O2'
_chemical_formula_sum 'C3 H6 N2 O2'
_chemical_formula_weight 102.10
_chemical_name_common Malonamide
_chemical_name_systematic Malonamide
_space_group_IT_number 96
_symmetry_cell_setting tetragonal
_symmetry_space_group_name_Hall 'P 4nw 2abw'
_symmetry_space_group_name_H-M 'P 43 21 2'
_atom_sites_solution_hydrogens difmap
_atom_sites_solution_primary direct
_atom_sites_solution_secondary difmap
_cell_angle_alpha 90.00
_cell_angle_beta 90.00
_cell_angle_gamma 90.00
_cell_formula_units_Z 4
_cell_length_a 5.3140(3)
_cell_length_b 5.3140(3)
_cell_length_c 15.5360(12)
_cell_measurement_reflns_used 54
_cell_measurement_temperature 150(2)
_cell_measurement_theta_max 27.5
_cell_measurement_theta_min 2.5
_cell_volume 438.71(5)
_computing_cell_refinement 'DIRAX (Duisenberg, 1992)'
_computing_data_collection 'COLLECT (Nonius, 1998)'
_computing_data_reduction 'EvalCCD (Duisenberg et al., 2003)'
_computing_molecular_graphics
;
DIAMOND3 (Brandenburg & Putz, 2004) and  MERCURY (Version 1.3; Bruno et
al., 2002)
;
_computing_publication_material 'SHELXTL and local programs'
_computing_structure_refinement 'SHELXTL (Sheldrick, 2001)'
_computing_structure_solution 'SIR2002 (Burla et al., 2003)'
_diffrn_ambient_temperature 150(2)
_diffrn_measured_fraction_theta_full 0.991
_diffrn_measured_fraction_theta_max 0.991
_diffrn_measurement_device_type 'Nonius KappaCCD'
_diffrn_measurement_method '\f and \w'
_diffrn_radiation_monochromator graphite
_diffrn_radiation_source 'sealed tube'
_diffrn_radiation_type MoK\a
_diffrn_radiation_wavelength 0.71073
_diffrn_reflns_av_R_equivalents 0.0184
_diffrn_reflns_av_sigmaI/netI 0.0094
_diffrn_reflns_limit_h_max 6
_diffrn_reflns_limit_h_min -6
_diffrn_reflns_limit_k_max 6
_diffrn_reflns_limit_k_min -5
_diffrn_reflns_limit_l_max 20
_diffrn_reflns_limit_l_min -20
_diffrn_reflns_number 6874
_diffrn_reflns_theta_full 27.51
_diffrn_reflns_theta_max 27.51
_diffrn_reflns_theta_min 5.25
_diffrn_standards_number 0
_exptl_absorpt_coefficient_mu 0.130
_exptl_absorpt_correction_T_max 0.997
_exptl_absorpt_correction_T_min 0.902
_exptl_absorpt_correction_type multi-scan
_exptl_absorpt_process_details '(SADABS; Sheldrick, 2003)'
_exptl_crystal_colour 'light yellow'
_exptl_crystal_density_diffrn 1.546
_exptl_crystal_density_method 'not measured'
_exptl_crystal_description block
_exptl_crystal_F_000 216
_exptl_crystal_size_max 0.50
_exptl_crystal_size_mid 0.50
_exptl_crystal_size_min 0.02
_refine_diff_density_max 0.187
_refine_diff_density_min -0.195
_refine_ls_extinction_coef 0.12(3)
_refine_ls_extinction_expression Fc^*^=kFc[1+0.001xFc^2^\l^3^/sin(2\q)]^-1/4^
_refine_ls_extinction_method SHELXL97
_refine_ls_goodness_of_fit_ref 1.232
_refine_ls_hydrogen_treatment refxyz
_refine_ls_matrix_type full
_refine_ls_number_parameters 43
_refine_ls_number_reflns 340
_refine_ls_number_restraints 0
_refine_ls_restrained_S_all 1.232
_refine_ls_R_factor_all 0.0336
_refine_ls_R_factor_gt 0.0316
_refine_ls_shift/su_max 0.000
_refine_ls_shift/su_mean 0.000
_refine_ls_structure_factor_coef Fsqd
_refine_ls_weighting_details 'calc w = 1/[\s^2^(Fo^2^)+(0.0509P)^2^+0.0691P] where P = (Fo^2^+2Fc^2^)/3'
_refine_ls_weighting_scheme calc
_refine_ls_wR_factor_gt 0.0793
_refine_ls_wR_factor_ref 0.0821
_reflns_number_gt 324
_reflns_number_total 340
_reflns_threshold_expression I>2\s(I)
_cod_data_source_file bt6745.cif
_cod_data_source_block I
_cod_database_code 2206887
_cod_database_fobs_code 2206887

loop_
_symmetry_equiv_pos_as_xyz
'x, y, z'
'-x, -y, z+1/2'
'x+1/2, -y+1/2, -z+1/4'
'-x+1/2, y+1/2, -z+3/4'
'-y, -x, -z+1/2'
'y, x, -z'
'y+1/2, -x+1/2, z+1/4'
'-y+1/2, x+1/2, z+3/4'

loop_
_atom_site_label
_atom_site_fract_x
_atom_site_fract_y
_atom_site_fract_z
_atom_site_U_iso_or_equiv
_atom_site_adp_type
_atom_site_calc_flag
_atom_site_refinement_flags
_atom_site_occupancy
_atom_site_type_symbol
O 0.35135(18) 0.5410(2) 0.08252(5) 0.0193(4) Uani d . 1 O
N -0.0616(2) 0.5402(3) 0.04955(8) 0.0182(4) Uani d . 1 N
H1N -0.095(4) 0.675(4) 0.0800(11) 0.022 Uiso d . 1 H
H2N -0.177(4) 0.469(4) 0.0277(12) 0.022 Uiso d . 1 H
C1 0.1676(3) 0.4422(3) 0.04704(8) 0.0134(4) Uani d . 1 C
C2 0.1932(2) 0.1932(2) 0.0000 0.0147(4) Uani d S 1 C
H2 0.166(3) 0.064(4) 0.0448(10) 0.018 Uiso d . 1 H

loop_
_atom_site_aniso_label
_atom_site_aniso_U_11
_atom_site_aniso_U_22
_atom_site_aniso_U_33
_atom_site_aniso_U_12
_atom_site_aniso_U_13
_atom_site_aniso_U_23
O 0.0154(6) 0.0201(6) 0.0222(5) -0.0024(4) -0.0014(4) -0.0069(4)
N 0.0137(7) 0.0158(7) 0.0252(7) 0.0002(5) -0.0013(5) -0.0063(5)
C1 0.0148(7) 0.0133(7) 0.0121(5) -0.0017(5) 0.0015(5) 0.0008(5)
C2 0.0130(6) 0.0130(6) 0.0180(8) -0.0020(7) 0.0020(5) -0.0020(5)

loop_
_atom_type_symbol
_atom_type_description
_atom_type_scat_dispersion_real
_atom_type_scat_dispersion_imag
_atom_type_scat_source
C C 0.0033 0.0000 'International Tables Vol C Tables 4.2.6.8 and 6.1.1.4'
H H 0.0000 0.0000 'International Tables Vol C Tables 4.2.6.8 and 6.1.1.4'
N N 0.0061 0.0000 'International Tables Vol C Tables 4.2.6.8 and 6.1.1.4'
O O 0.0106 0.0000 'International Tables Vol C Tables 4.2.6.8 and 6.1.1.4'

loop_
_geom_angle_atom_site_label_1
_geom_angle_atom_site_label_2
_geom_angle_atom_site_label_3
_geom_angle_site_symmetry_1
_geom_angle_site_symmetry_3
_geom_angle
H1N N H2N . . 117(2)
H1N N C1 . . 121.7(13)
H2N N C1 . . 120.5(15)
O C1 N . . 123.02(13)
O C1 C2 . . 120.88(12)
N C1 C2 . . 116.07(11)
C1 C2 C1 . 6 112.84(16)
C1 C2 H2 . . 104.6(10)
C1 C2 H2 6 . 113.9(11)

loop_
_geom_bond_atom_site_label_1
_geom_bond_atom_site_label_2
_geom_bond_distance
_geom_bond_publ_flag
O C1 1.2382(17) y
N H1N 0.87(2) .
N H2N 0.79(2) .
N C1 1.3251(19) y
C1 C2 1.5176(17) y
C2 H2 0.986(19) .

loop_
_geom_hbond_atom_site_label_D
_geom_hbond_atom_site_label_H
_geom_hbond_atom_site_label_A
_geom_hbond_site_symmetry_A
_geom_hbond_distance_DH
_geom_hbond_distance_HA
_geom_hbond_distance_DA
_geom_hbond_angle_DHA
_geom_hbond_publ_flag
N H1N O 3_465 0.87(2) 2.05(2) 2.9195(16) 170.8(16) y
N H2N O 6_455 0.79(2) 2.36(2) 3.1112(17) 157.6(19) y

loop_
_geom_torsion_atom_site_label_1
_geom_torsion_atom_site_label_2
_geom_torsion_atom_site_label_3
_geom_torsion_atom_site_label_4
_geom_torsion_site_symmetry_4
_geom_torsion
_geom_torsion_publ_flag
O C1 C2 C1 6 -36.66(9) y
N C1 C2 C1 6 145.23(12) y

loop_
_cod_related_entry_id
_cod_related_entry_database
_cod_related_entry_code
1 ChemSpider 7623
